data_2237220
loop_
_publ_author_name
'Fu, Wei-Wei'
'Liu, Yang'
'Huang, Geng'
'Zhu, Xiao-Ming'

_publ_section_title
;
 4,6-Dimethylpyrimidin-2-amine
;
_journal_coeditor_code RZ5030
_journal_issue 1
_journal_name_full 'Acta Crystallographica Section E'
_journal_page_first o32
_journal_paper_doi 10.1107/S1600536812049458
_journal_volume 69
_journal_year 2013
_chemical_formula_iupac 'C6 H9 N3'
_chemical_formula_moiety 'C6 H9 N3'
_chemical_formula_sum 'C6 H9 N3'
_chemical_formula_weight 123.16
_chemical_name_systematic
;
4,6-Dimethylpyrimidin-2-amine
;
_space_group_IT_number 15
_symmetry_cell_setting monoclinic
_symmetry_space_group_name_Hall '-C 2yc'
_symmetry_space_group_name_H-M 'C 1 2/c 1'
_atom_sites_solution_hydrogens geom
_atom_sites_solution_primary direct
_atom_sites_solution_secondary difmap
_audit_creation_method SHELXL-97
_cell_angle_alpha 90.00
_cell_angle_beta 91.112(10)
_cell_angle_gamma 90.00
_cell_formula_units_Z 24
_cell_length_a 11.519(7)
_cell_length_b 11.021(6)
_cell_length_c 32.386(18)
_cell_measurement_reflns_used 1760
_cell_measurement_temperature 296(2)
_cell_measurement_theta_max 23.00
_cell_measurement_theta_min 2.56
_cell_volume 4111(4)
_computing_cell_refinement 'SAINT (Bruker, 2007)'
_computing_data_collection 'APEX2 (Bruker, 2007)'
_computing_data_reduction 'SAINT (Bruker, 2007)'
_computing_molecular_graphics 'SHELXTL (Sheldrick, 2008) and DIAMOND (Brandenburg, 2008)'
_computing_publication_material 'SHELXTL (Sheldrick, 2008) and publCIF (Westrip, 2010)'
_computing_structure_refinement 'SHELXL97 (Sheldrick, 2008)'
_computing_structure_solution 'SHELXS97 (Sheldrick, 2008)'
_diffrn_ambient_temperature 296(2)
_diffrn_measured_fraction_theta_full 0.993
_diffrn_measured_fraction_theta_max 0.993
_diffrn_measurement_device_type 'Bruker APEXII CCD'
_diffrn_measurement_method '\f and \w scans'
_diffrn_radiation_monochromator graphite
_diffrn_radiation_source 'fine-focus sealed tube'
_diffrn_radiation_type MoK\a
_diffrn_radiation_wavelength 0.71073
_diffrn_reflns_av_R_equivalents 0.0322
_diffrn_reflns_av_sigmaI/netI 0.0385
_diffrn_reflns_limit_h_max 14
_diffrn_reflns_limit_h_min -14
_diffrn_reflns_limit_k_max 6
_diffrn_reflns_limit_k_min -13
_diffrn_reflns_limit_l_max 39
_diffrn_reflns_limit_l_min -39
_diffrn_reflns_number 11005
_diffrn_reflns_theta_full 26.00
_diffrn_reflns_theta_max 26.00
_diffrn_reflns_theta_min 2.63
_exptl_absorpt_coefficient_mu 0.078
_exptl_absorpt_correction_T_max 0.9869
_exptl_absorpt_correction_T_min 0.9800
_exptl_absorpt_correction_type multi-scan
_exptl_absorpt_process_details '(SADABS; Bruker, 2001)'
_exptl_crystal_colour colourless
_exptl_crystal_density_diffrn 1.194
_exptl_crystal_density_method 'not measured'
_exptl_crystal_description block
_exptl_crystal_F_000 1584
_exptl_crystal_size_max 0.26
_exptl_crystal_size_mid 0.18
_exptl_crystal_size_min 0.17
_refine_diff_density_max 1.081
_refine_diff_density_min -0.158
_refine_ls_extinction_coef 0.0011(2)
_refine_ls_extinction_expression Fc^*^=kFc[1+0.001xFc^2^\l^3^/sin(2\q)]^-1/4^
_refine_ls_extinction_method 'SHELXL97 (Sheldrick, 2008)'
_refine_ls_goodness_of_fit_ref 1.011
_refine_ls_hydrogen_treatment constr
_refine_ls_matrix_type full
_refine_ls_number_parameters 245
_refine_ls_number_reflns 4020
_refine_ls_number_restraints 0
_refine_ls_restrained_S_all 1.011
_refine_ls_R_factor_all 0.1047
_refine_ls_R_factor_gt 0.0619
_refine_ls_shift/su_max 0.000
_refine_ls_shift/su_mean 0.000
_refine_ls_structure_factor_coef Fsqd
_refine_ls_weighting_details 'calc w=1/[\s^2^(Fo^2^)+(0.0567P)^2^+5.4094P] where P=(Fo^2^+2Fc^2^)/3'
_refine_ls_weighting_scheme calc
_refine_ls_wR_factor_gt 0.1530
_refine_ls_wR_factor_ref 0.1754
_reflns_number_gt 2252
_reflns_number_total 4020
_reflns_threshold_expression I>2sigma(I)
_cod_data_source_file rz5030.cif
_cod_data_source_block I
_cod_original_sg_symbol_H-M 'C 2/c'
_cod_database_code 2237220
_cod_database_fobs_code 2237220

loop_
_symmetry_equiv_pos_as_xyz
'x, y, z'
'-x, y, -z+1/2'
'x+1/2, y+1/2, z'
'-x+1/2, y+1/2, -z+1/2'
'-x, -y, -z'
'x, -y, z-1/2'
'-x+1/2, -y+1/2, -z'
'x+1/2, -y+1/2, z-1/2'

loop_
_atom_site_type_symbol
_atom_site_label
_atom_site_fract_x
_atom_site_fract_y
_atom_site_fract_z
_atom_site_U_iso_or_equiv
_atom_site_adp_type
_atom_site_calc_flag
_atom_site_refinement_flags
_atom_site_occupancy
_atom_site_symmetry_multiplicity
N N1 0.47955(19) 0.1483(2) 0.53927(8) 0.0677(7) Uani d . 1 1
H H1A 0.4423 0.0961 0.5244 0.081 Uiso calc R 1 1
H H1B 0.4422 0.2003 0.5537 0.081 Uiso calc R 1 1
N N2 0.64988(18) 0.0645(2) 0.51683(7) 0.0514(6) Uani d . 1 1
N N3 0.65035(18) 0.2326(2) 0.56391(6) 0.0497(6) Uani d . 1 1
N N4 -0.0008(2) 0.2232(2) 0.69589(8) 0.0702(8) Uani d . 1 1
H H4A -0.0320 0.1741 0.6783 0.084 Uiso calc R 1 1
H H4B -0.0438 0.2682 0.7110 0.084 Uiso calc R 1 1
N N5 0.17824(19) 0.1573(2) 0.67544(7) 0.0513(6) Uani d . 1 1
N N6 0.15897(19) 0.3101(2) 0.72784(7) 0.0528(6) Uani d . 1 1
N N7 1.03321(19) 0.9393(2) 0.61966(8) 0.0705(8) Uani d . 1 1
H H7A 1.0747 0.9889 0.6342 0.085 Uiso calc R 1 1
H H7B 1.0662 0.8868 0.6042 0.085 Uiso calc R 1 1
N N8 0.85527(19) 0.8637(2) 0.59788(7) 0.0522(6) Uani d . 1 1
N N9 0.87060(18) 1.0286(2) 0.64615(7) 0.0507(6) Uani d . 1 1
C C1 0.5969(2) 0.1484(2) 0.54006(8) 0.0481(6) Uani d . 1 1
C C2 0.7663(2) 0.0667(2) 0.51776(8) 0.0533(7) Uani d . 1 1
C C3 0.8282(2) 0.1495(3) 0.54127(9) 0.0572(7) Uani d . 1 1
H H3A 0.9090 0.1498 0.5416 0.069 Uiso calc R 1 1
C C4 0.7666(2) 0.2320(2) 0.56421(8) 0.0515(7) Uani d . 1 1
C C5 0.8265(3) -0.0260(3) 0.49198(11) 0.0766(10) Uani d . 1 1
H H5A 0.7697 -0.0748 0.4776 0.115 Uiso calc R 1 1
H H5B 0.8739 -0.0769 0.5095 0.115 Uiso calc R 1 1
H H5C 0.8745 0.0142 0.4723 0.115 Uiso calc R 1 1
C C6 0.8267(3) 0.3251(3) 0.59082(11) 0.0743(9) Uani d . 1 1
H H6A 0.7698 0.3739 0.6043 0.111 Uiso calc R 1 1
H H6B 0.8741 0.3759 0.5740 0.111 Uiso calc R 1 1
H H6C 0.8747 0.2850 0.6112 0.111 Uiso calc R 1 1
C C7 0.1161(2) 0.2298(2) 0.69984(8) 0.0487(6) Uani d . 1 1
C C8 0.2939(2) 0.1687(2) 0.67901(9) 0.0547(7) Uani d . 1 1
C C9 0.3449(2) 0.2505(3) 0.70623(9) 0.0597(8) Uani d . 1 1
H H9A 0.4252 0.2582 0.7081 0.072 Uiso calc R 1 1
C C10 0.2743(2) 0.3200(2) 0.73041(8) 0.0520(7) Uani d . 1 1
C C11 0.3651(3) 0.0882(3) 0.65230(12) 0.0846(11) Uani d . 1 1
H H11A 0.3146 0.0383 0.6356 0.127 Uiso calc R 1 1
H H11B 0.4139 0.0375 0.6694 0.127 Uiso calc R 1 1
H H11C 0.4125 0.1370 0.6348 0.127 Uiso calc R 1 1
C C12 0.3216(3) 0.4120(3) 0.76051(10) 0.0744(9) Uani d . 1 1
H H12A 0.2585 0.4510 0.7742 0.112 Uiso calc R 1 1
H H12B 0.3659 0.4716 0.7460 0.112 Uiso calc R 1 1
H H12C 0.3707 0.3722 0.7806 0.112 Uiso calc R 1 1
C C13 0.9157(2) 0.9440(2) 0.62120(8) 0.0490(6) Uani d . 1 1
C C14 0.7390(2) 0.8696(3) 0.60022(9) 0.0546(7) Uani d . 1 1
C C15 0.6851(2) 0.9530(3) 0.62522(9) 0.0582(7) Uani d . 1 1
H H15A 0.6046 0.9561 0.6267 0.070 Uiso calc R 1 1
C C16 0.7545(2) 1.0319(2) 0.64800(8) 0.0515(7) Uani d . 1 1
C C17 0.6703(3) 0.7818(3) 0.57420(11) 0.0779(10) Uani d . 1 1
H H17A 0.7223 0.7314 0.5590 0.117 Uiso calc R 1 1
H H17B 0.6208 0.8257 0.5553 0.117 Uiso calc R 1 1
H H17C 0.6237 0.7319 0.5917 0.117 Uiso calc R 1 1
C C18 0.7026(3) 1.1255(3) 0.67570(10) 0.0759(10) Uani d . 1 1
H H18A 0.7635 1.1713 0.6890 0.114 Uiso calc R 1 1
H H18B 0.6569 1.0860 0.6962 0.114 Uiso calc R 1 1
H H18C 0.6540 1.1790 0.6596 0.114 Uiso calc R 1 1

loop_
_atom_site_aniso_label
_atom_site_aniso_U_11
_atom_site_aniso_U_22
_atom_site_aniso_U_33
_atom_site_aniso_U_12
_atom_site_aniso_U_13
_atom_site_aniso_U_23
N1 0.0420(13) 0.0787(17) 0.0825(18) -0.0024(12) 0.0011(12) -0.0227(14)
N2 0.0469(13) 0.0528(13) 0.0547(13) -0.0021(11) 0.0025(10) -0.0097(11)
N3 0.0450(13) 0.0505(13) 0.0538(13) 0.0006(10) 0.0035(10) -0.0100(11)
N4 0.0462(14) 0.0892(19) 0.0751(17) -0.0057(13) 0.0016(12) -0.0298(15)
N5 0.0496(14) 0.0496(13) 0.0548(14) -0.0051(11) 0.0059(10) -0.0054(11)
N6 0.0499(14) 0.0566(14) 0.0518(13) -0.0050(11) 0.0025(10) -0.0091(11)
N7 0.0424(13) 0.0830(18) 0.0862(18) 0.0016(13) 0.0053(12) -0.0293(15)
N8 0.0469(13) 0.0525(13) 0.0573(14) 0.0002(11) 0.0033(10) -0.0094(11)
N9 0.0424(12) 0.0534(13) 0.0562(13) -0.0001(10) 0.0025(10) -0.0093(11)
C1 0.0442(15) 0.0495(15) 0.0504(15) -0.0010(12) 0.0005(12) -0.0031(13)
C2 0.0503(16) 0.0511(16) 0.0586(17) 0.0019(13) 0.0052(13) -0.0093(13)
C3 0.0406(15) 0.0619(17) 0.0690(18) -0.0018(13) 0.0024(13) -0.0153(15)
C4 0.0465(15) 0.0505(15) 0.0575(16) -0.0027(13) -0.0001(12) -0.0095(13)
C5 0.066(2) 0.077(2) 0.087(2) 0.0056(17) 0.0113(17) -0.0316(19)
C6 0.0566(19) 0.074(2) 0.092(2) -0.0037(16) -0.0060(16) -0.0336(19)
C7 0.0457(15) 0.0527(16) 0.0479(15) -0.0060(13) 0.0017(12) 0.0012(13)
C8 0.0515(16) 0.0489(16) 0.0639(18) -0.0029(13) 0.0077(13) -0.0053(14)
C9 0.0430(15) 0.0604(18) 0.076(2) -0.0040(14) 0.0040(14) -0.0075(16)
C10 0.0478(16) 0.0527(16) 0.0555(16) -0.0090(13) -0.0006(12) -0.0022(13)
C11 0.061(2) 0.082(2) 0.111(3) -0.0008(18) 0.0156(19) -0.033(2)
C12 0.068(2) 0.073(2) 0.081(2) -0.0123(17) -0.0058(17) -0.0222(18)
C13 0.0434(15) 0.0514(15) 0.0522(15) 0.0018(12) 0.0034(12) -0.0037(13)
C14 0.0506(17) 0.0541(16) 0.0591(17) -0.0033(13) -0.0001(13) -0.0081(14)
C15 0.0413(15) 0.0625(18) 0.0709(19) 0.0003(14) 0.0044(13) -0.0128(15)
C16 0.0449(15) 0.0538(16) 0.0559(16) 0.0023(13) 0.0027(12) -0.0085(13)
C17 0.062(2) 0.077(2) 0.095(2) -0.0103(17) -0.0020(17) -0.032(2)
C18 0.0580(19) 0.083(2) 0.087(2) 0.0058(17) 0.0102(16) -0.0310(19)

loop_
_atom_type_symbol
_atom_type_description
_atom_type_scat_dispersion_real
_atom_type_scat_dispersion_imag
_atom_type_scat_source
C C 0.0033 0.0016 'International Tables Vol C Tables 4.2.6.8 and 6.1.1.4'
H H 0.0000 0.0000 'International Tables Vol C Tables 4.2.6.8 and 6.1.1.4'
N N 0.0061 0.0033 'International Tables Vol C Tables 4.2.6.8 and 6.1.1.4'

loop_
_geom_angle_atom_site_label_1
_geom_angle_atom_site_label_2
_geom_angle_atom_site_label_3
_geom_angle
C1 N1 H1A 120.0
C1 N1 H1B 120.0
H1A N1 H1B 120.0
C2 N2 C1 116.1(2)
C4 N3 C1 116.5(2)
C7 N4 H4A 120.0
C7 N4 H4B 120.0
H4A N4 H4B 120.0
C8 N5 C7 115.7(2)
C10 N6 C7 116.5(2)
C13 N7 H7A 120.0
C13 N7 H7B 120.0
H7A N7 H7B 120.0
C14 N8 C13 116.1(2)
C16 N9 C13 116.3(2)
N2 C1 N3 125.8(2)
N2 C1 N1 116.9(2)
N3 C1 N1 117.2(2)
N2 C2 C3 122.1(2)
N2 C2 C5 116.7(3)
C3 C2 C5 121.2(3)
C2 C3 C4 117.8(3)
C2 C3 H3A 121.1
C4 C3 H3A 121.1
N3 C4 C3 121.6(2)
N3 C4 C6 116.8(2)
C3 C4 C6 121.5(3)
C2 C5 H5A 109.5
C2 C5 H5B 109.5
H5A C5 H5B 109.5
C2 C5 H5C 109.5
H5A C5 H5C 109.5
H5B C5 H5C 109.5
C4 C6 H6A 109.5
C4 C6 H6B 109.5
H6A C6 H6B 109.5
C4 C6 H6C 109.5
H6A C6 H6C 109.5
H6B C6 H6C 109.5
N5 C7 N4 117.0(2)
N5 C7 N6 126.3(2)
N4 C7 N6 116.6(2)
N5 C8 C9 121.7(3)
N5 C8 C11 116.7(3)
C9 C8 C11 121.6(3)
C10 C9 C8 118.5(3)
C10 C9 H9A 120.7
C8 C9 H9A 120.7
N6 C10 C9 121.3(3)
N6 C10 C12 116.4(3)
C9 C10 C12 122.4(3)
C8 C11 H11A 109.5
C8 C11 H11B 109.5
H11A C11 H11B 109.5
C8 C11 H11C 109.5
H11A C11 H11C 109.5
H11B C11 H11C 109.5
C10 C12 H12A 109.5
C10 C12 H12B 109.5
H12A C12 H12B 109.5
C10 C12 H12C 109.5
H12A C12 H12C 109.5
H12B C12 H12C 109.5
N9 C13 N8 126.2(2)
N9 C13 N7 116.5(2)
N8 C13 N7 117.3(2)
N8 C14 C15 121.7(3)
N8 C14 C17 116.9(3)
C15 C14 C17 121.4(3)
C14 C15 C16 118.0(3)
C14 C15 H15A 121.0
C16 C15 H15A 121.0
N9 C16 C15 121.7(2)
N9 C16 C18 117.1(2)
C15 C16 C18 121.2(2)
C14 C17 H17A 109.5
C14 C17 H17B 109.5
H17A C17 H17B 109.5
C14 C17 H17C 109.5
H17A C17 H17C 109.5
H17B C17 H17C 109.5
C16 C18 H18A 109.5
C16 C18 H18B 109.5
H18A C18 H18B 109.5
C16 C18 H18C 109.5
H18A C18 H18C 109.5
H18B C18 H18C 109.5

loop_
_geom_bond_atom_site_label_1
_geom_bond_atom_site_label_2
_geom_bond_distance
N1 C1 1.351(3)
N1 H1A 0.8600
N1 H1B 0.8600
N2 C2 1.341(3)
N2 C1 1.346(3)
N3 C4 1.339(3)
N3 C1 1.349(3)
N4 C7 1.351(3)
N4 H4A 0.8600
N4 H4B 0.8600
N5 C8 1.341(3)
N5 C7 1.341(3)
N6 C10 1.334(3)
N6 C7 1.354(3)
N7 C13 1.357(3)
N7 H7A 0.8600
N7 H7B 0.8600
N8 C14 1.345(3)
N8 C13 1.348(3)
N9 C16 1.340(3)
N9 C13 1.344(3)
C2 C3 1.379(4)
C2 C5 1.499(4)
C3 C4 1.380(4)
C3 H3A 0.9300
C4 C6 1.500(4)
C5 H5A 0.9600
C5 H5B 0.9600
C5 H5C 0.9600
C6 H6A 0.9600
C6 H6B 0.9600
C6 H6C 0.9600
C8 C9 1.383(4)
C8 C11 1.496(4)
C9 C10 1.373(4)
C9 H9A 0.9300
C10 C12 1.502(4)
C11 H11A 0.9600
C11 H11B 0.9600
C11 H11C 0.9600
C12 H12A 0.9600
C12 H12B 0.9600
C12 H12C 0.9600
C14 C15 1.380(4)
C14 C17 1.499(4)
C15 C16 1.384(4)
C15 H15A 0.9300
C16 C18 1.499(4)
C17 H17A 0.9600
C17 H17B 0.9600
C17 H17C 0.9600
C18 H18A 0.9600
C18 H18B 0.9600
C18 H18C 0.9600

loop_
_geom_hbond_atom_site_label_D
_geom_hbond_atom_site_label_H
_geom_hbond_atom_site_label_A
_geom_hbond_site_symmetry_A
_geom_hbond_distance_DH
_geom_hbond_distance_HA
_geom_hbond_distance_DA
_geom_hbond_angle_DHA
N1 H1A N2 5_656 0.86 2.45 3.304(4) 175.0
N1 H1B N8 3_445 0.86 2.52 3.376(4) 173.3
N4 H4A N9 1_445 0.86 2.21 3.050(3) 166.6
N4 H4B N6 2_556 0.86 2.45 3.243(4) 153.5
N7 H7A N5 1_665 0.86 2.57 3.421(4) 172.6
N7 H7B N3 3 0.86 2.36 3.219(3) 176.3

loop_
_geom_torsion_atom_site_label_1
_geom_torsion_atom_site_label_2
_geom_torsion_atom_site_label_3
_geom_torsion_atom_site_label_4
_geom_torsion
C2 N2 C1 N3 -0.3(4)
C2 N2 C1 N1 179.5(3)
C4 N3 C1 N2 0.2(4)
C4 N3 C1 N1 -179.7(3)
C1 N2 C2 C3 0.3(4)
C1 N2 C2 C5 -179.9(3)
N2 C2 C3 C4 -0.2(4)
C5 C2 C3 C4 -179.9(3)
C1 N3 C4 C3 0.0(4)
C1 N3 C4 C6 -179.7(3)
C2 C3 C4 N3 0.0(4)
C2 C3 C4 C6 179.7(3)
C8 N5 C7 N4 177.8(3)
C8 N5 C7 N6 -1.5(4)
C10 N6 C7 N5 2.0(4)
C10 N6 C7 N4 -177.3(2)
C7 N5 C8 C9 0.0(4)
C7 N5 C8 C11 179.6(3)
N5 C8 C9 C10 0.8(4)
C11 C8 C9 C10 -178.7(3)
C7 N6 C10 C9 -1.0(4)
C7 N6 C10 C12 178.1(2)
C8 C9 C10 N6 -0.3(4)
C8 C9 C10 C12 -179.3(3)
C16 N9 C13 N8 0.6(4)
C16 N9 C13 N7 -179.2(3)
C14 N8 C13 N9 -0.2(4)
C14 N8 C13 N7 179.5(3)
C13 N8 C14 C15 -0.2(4)
C13 N8 C14 C17 179.5(3)
N8 C14 C15 C16 0.3(4)
C17 C14 C15 C16 -179.4(3)
C13 N9 C16 C15 -0.4(4)
C13 N9 C16 C18 179.9(3)
C14 C15 C16 N9 0.1(4)
C14 C15 C16 C18 179.7(3)

loop_
_cod_related_entry_id
_cod_related_entry_database
_cod_related_entry_code
1 ChemSpider 12480
